data_4105943
loop_
_publ_author_name
'Henning Arp'
'Judith Baumgartner'
'Christoph Marschner'
'Thomas M\"uller'

_publ_section_title
;
 A Cyclic Disilylated Stannylene: Synthesis, Dimerization, and Adduct
 Formation
;
_journal_name_full 'Journal of the American Chemical Society'
_journal_page_first 5632
_journal_page_last 5635
_journal_paper_doi 10.1021/ja1100883
_journal_volume 133
_journal_year 2011
_chemical_formula_sum 'C16 H48 Si8 Sn'
_chemical_formula_weight 583.95
_chemical_name_systematic
;
 ?
;
_space_group_IT_number 2
_symmetry_cell_setting triclinic
_symmetry_space_group_name_Hall '-P 1'
_symmetry_space_group_name_H-M 'P -1'
_atom_sites_solution_hydrogens geom
_atom_sites_solution_primary direct
_atom_sites_solution_secondary difmap
_audit_creation_method SHELXL-97
_cell_angle_alpha 101.216(6)
_cell_angle_beta 91.136(7)
_cell_angle_gamma 105.998(7)
_cell_formula_units_Z 4
_cell_length_a 9.8295(11)
_cell_length_b 13.9276(16)
_cell_length_c 24.821(3)
_cell_measurement_reflns_used 6019
_cell_measurement_temperature 100(2)
_cell_measurement_theta_max 52.061
_cell_measurement_theta_min 4.327
_cell_volume 3194.3(7)
_computing_cell_refinement 'Bruker SAINT'
_computing_data_collection 'Bruker APEX2'
_computing_data_reduction 'Bruker SAINT'
_computing_molecular_graphics 'Bruker SHELXTL'
_computing_publication_material 'Bruker SHELXTL'
_computing_structure_refinement 'SHELXL-97 (Sheldrick, 1997)'
_computing_structure_solution 'SHELXS-97 (Sheldrick, 1990)'
_diffrn_ambient_temperature 100(2)
_diffrn_measured_fraction_theta_full 0.979
_diffrn_measured_fraction_theta_max 0.979
_diffrn_measurement_device_type 'Bruker APEX-II CCD'
_diffrn_measurement_method '\f and \w scans'
_diffrn_radiation_monochromator graphite
_diffrn_radiation_source 'fine-focus sealed tube'
_diffrn_radiation_type MoK\a
_diffrn_radiation_wavelength 0.71073
_diffrn_reflns_av_R_equivalents 0.0787
_diffrn_reflns_av_sigmaI/netI 0.1351
_diffrn_reflns_limit_h_max 11
_diffrn_reflns_limit_h_min -11
_diffrn_reflns_limit_k_max 16
_diffrn_reflns_limit_k_min -17
_diffrn_reflns_limit_l_max 30
_diffrn_reflns_limit_l_min -30
_diffrn_reflns_number 29161
_diffrn_reflns_theta_full 26.00
_diffrn_reflns_theta_max 26.00
_diffrn_reflns_theta_min 1.61
_diffrn_standards_number 0
_exptl_absorpt_coefficient_mu 1.102
_exptl_absorpt_correction_T_max 0.7856
_exptl_absorpt_correction_T_min 0.6368
_exptl_absorpt_correction_type multi-scan
_exptl_absorpt_process_details SADABS
_exptl_crystal_colour green
_exptl_crystal_density_diffrn 1.214
_exptl_crystal_description needle
_exptl_crystal_F_000 1224
_exptl_crystal_size_max 0.45
_exptl_crystal_size_mid 0.38
_exptl_crystal_size_min 0.23
_refine_diff_density_max 4.038
_refine_diff_density_min -1.602
_refine_diff_density_rms 0.220
_refine_ls_extinction_method none
_refine_ls_goodness_of_fit_ref 1.061
_refine_ls_hydrogen_treatment constr
_refine_ls_matrix_type full
_refine_ls_number_parameters 504
_refine_ls_number_reflns 12298
_refine_ls_number_restraints 0
_refine_ls_restrained_S_all 1.061
_refine_ls_R_factor_all 0.1643
_refine_ls_R_factor_gt 0.1184
_refine_ls_shift/su_max 0.018
_refine_ls_shift/su_mean 0.002
_refine_ls_structure_factor_coef Fsqd
_refine_ls_weighting_details 'calc w=1/[\s^2^(Fo^2^)+(0.1167P)^2^+67.3567P] where P=(Fo^2^+2Fc^2^)/3'
_refine_ls_weighting_scheme calc
_refine_ls_wR_factor_gt 0.2867
_refine_ls_wR_factor_ref 0.3048
_reflns_number_gt 7793
_reflns_number_total 12298
_reflns_threshold_expression >2sigma(I)
_cod_data_source_file ja1100883_si_001_1.cif
_cod_data_source_block 3_745j
_cod_original_cell_volume 3194.4(6)
_cod_database_code 4105943

loop_
_symmetry_equiv_pos_as_xyz
'x, y, z'
'-x, -y, -z'

loop_
_atom_site_label
_atom_site_type_symbol
_atom_site_fract_x
_atom_site_fract_y
_atom_site_fract_z
_atom_site_U_iso_or_equiv
_atom_site_adp_type
_atom_site_occupancy
_atom_site_symmetry_multiplicity
_atom_site_calc_flag
_atom_site_refinement_flags
_atom_site_disorder_assembly
_atom_site_disorder_group
Sn1B Sn 0.7708(10) 0.5860(2) 0.25075(13) 0.0164(13) Uani 0.475(17) 1 d P A 2
Sn2B Sn 0.7233(10) 0.38246(19) 0.23094(16) 0.0173(14) Uani 0.475(17) 1 d P A 2
Sn1A Sn 0.8291(9) 0.58071(18) 0.25625(12) 0.0150(12) Uani 0.525(17) 1 d P A 1
Sn2A Sn 0.6625(9) 0.38698(16) 0.23837(13) 0.0144(13) Uani 0.525(17) 1 d P A 1
Si1 Si 0.8050(3) 0.6830(3) 0.35348(13) 0.0184(10) Uani 1 1 d . . .
Si2 Si 0.6017(4) 0.7408(3) 0.35536(15) 0.0251(11) Uani 1 1 d . A .
Si3 Si 1.0026(4) 0.8249(3) 0.38741(14) 0.0230(11) Uani 1 1 d . A .
Si4 Si 0.7860(4) 0.5761(3) 0.41747(14) 0.0221(10) Uani 1 1 d . A .
Si5 Si 0.6468(4) 0.4050(3) 0.39282(14) 0.0237(11) Uani 1 1 d . . .
Si6 Si 0.7188(3) 0.3050(3) 0.31801(13) 0.0178(10) Uani 1 1 d . A .
Si7 Si 0.9577(3) 0.3037(3) 0.33054(14) 0.0215(10) Uani 1 1 d . . .
Si8 Si 0.5757(4) 0.1361(3) 0.30985(15) 0.0219(10) Uani 1 1 d . . .
Si9 Si 0.5796(3) 0.2856(2) 0.13727(13) 0.0145(10) Uani 1 1 d . . .
Si10 Si 0.6847(3) 0.1611(2) 0.09129(13) 0.0186(10) Uani 1 1 d . A .
Si11 Si 0.3318(3) 0.2181(3) 0.14197(14) 0.0222(10) Uani 1 1 d . A .
Si12 Si 0.5993(3) 0.4193(2) 0.09036(12) 0.0136(10) Uani 1 1 d . A .
Si13 Si 0.8355(3) 0.5215(2) 0.09611(13) 0.0152(10) Uani 1 1 d . . .
Si14 Si 0.8973(3) 0.6627(2) 0.17066(13) 0.0137(10) Uani 1 1 d . A .
Si15 Si 1.1482(3) 0.7071(2) 0.18180(13) 0.0186(10) Uani 1 1 d . . .
Si16 Si 0.8372(3) 0.8042(2) 0.14904(13) 0.0171(10) Uani 1 1 d . . .
C1 C 0.4378(15) 0.6323(11) 0.3507(6) 0.035(3) Uani 1 1 d . . .
H1A H 0.4359 0.6039 0.3839 0.052 Uiso 1 1 calc R A .
H1B H 0.4373 0.5793 0.3182 0.052 Uiso 1 1 calc R . .
H1C H 0.3541 0.6566 0.3474 0.052 Uiso 1 1 calc R . .
C2 C 0.5922(15) 0.8055(12) 0.2964(6) 0.038(4) Uani 1 1 d . . .
H2A H 0.5931 0.7583 0.2616 0.056 Uiso 1 1 calc R A .
H2B H 0.6740 0.8662 0.3003 0.056 Uiso 1 1 calc R . .
H2C H 0.5044 0.8260 0.2964 0.056 Uiso 1 1 calc R . .
C3 C 0.6050(16) 0.8364(11) 0.4211(6) 0.035(3) Uani 1 1 d . . .
H3A H 0.5145 0.8532 0.4228 0.053 Uiso 1 1 calc R A .
H3B H 0.6827 0.8985 0.4219 0.053 Uiso 1 1 calc R . .
H3C H 0.6195 0.8069 0.4528 0.053 Uiso 1 1 calc R . .
C4 C 0.9993(15) 0.9372(10) 0.3574(7) 0.036(3) Uani 1 1 d . . .
H4A H 0.9179 0.9611 0.3697 0.054 Uiso 1 1 calc R A .
H4B H 0.9909 0.9173 0.3171 0.054 Uiso 1 1 calc R . .
H4C H 1.0872 0.9922 0.3696 0.054 Uiso 1 1 calc R . .
C5 C 1.0008(18) 0.8633(10) 0.4648(6) 0.039(4) Uani 1 1 d . . .
H5A H 1.0843 0.9211 0.4792 0.058 Uiso 1 1 calc R A .
H5B H 1.0029 0.8055 0.4816 0.058 Uiso 1 1 calc R . .
H5C H 0.9144 0.8832 0.4737 0.058 Uiso 1 1 calc R . .
C6 C 1.1759(15) 0.7909(11) 0.3728(6) 0.035(3) Uani 1 1 d . . .
H6A H 1.1632 0.7425 0.3375 0.053 Uiso 1 1 calc R A .
H6B H 1.2018 0.7598 0.4022 0.053 Uiso 1 1 calc R . .
H6C H 1.2515 0.8530 0.3714 0.053 Uiso 1 1 calc R . .
C7 C 0.9671(15) 0.5750(10) 0.4412(6) 0.031(3) Uani 1 1 d . . .
H7A H 1.0229 0.6446 0.4585 0.047 Uiso 1 1 calc R A .
H7B H 1.0144 0.5491 0.4095 0.047 Uiso 1 1 calc R . .
H7C H 0.9590 0.5308 0.4680 0.047 Uiso 1 1 calc R . .
C8 C 0.7062(15) 0.6320(12) 0.4800(6) 0.035(3) Uani 1 1 d . . .
H8A H 0.7187 0.5985 0.5103 0.052 Uiso 1 1 calc R A .
H8B H 0.6047 0.6211 0.4713 0.052 Uiso 1 1 calc R . .
H8C H 0.7536 0.7054 0.4911 0.052 Uiso 1 1 calc R . .
C9 C 0.4525(15) 0.3958(11) 0.3780(7) 0.040(4) Uani 1 1 d . A .
H9A H 0.3927 0.3307 0.3845 0.060 Uiso 1 1 calc R . .
H9B H 0.4359 0.3997 0.3395 0.060 Uiso 1 1 calc R . .
H9C H 0.4288 0.4523 0.4024 0.060 Uiso 1 1 calc R . .
C10 C 0.6586(16) 0.3526(11) 0.4581(6) 0.033(3) Uani 1 1 d . A .
H10A H 0.6251 0.3938 0.4887 0.050 Uiso 1 1 calc R . .
H10B H 0.7574 0.3555 0.4671 0.050 Uiso 1 1 calc R . .
H10C H 0.5993 0.2816 0.4518 0.050 Uiso 1 1 calc R . .
C11 C 0.9997(15) 0.3035(11) 0.4036(5) 0.030(3) Uani 1 1 d . A .
H11A H 0.9251 0.2509 0.4156 0.045 Uiso 1 1 calc R . .
H11B H 1.0051 0.3705 0.4264 0.045 Uiso 1 1 calc R . .
H11C H 1.0910 0.2890 0.4074 0.045 Uiso 1 1 calc R . .
C12 C 1.0785(14) 0.4173(11) 0.3103(7) 0.035(3) Uani 1 1 d . A .
H12A H 1.1740 0.4307 0.3277 0.052 Uiso 1 1 calc R . .
H12B H 1.0433 0.4767 0.3223 0.052 Uiso 1 1 calc R . .
H12C H 1.0816 0.4042 0.2702 0.052 Uiso 1 1 calc R . .
C13 C 0.9882(15) 0.1868(11) 0.2884(5) 0.030(3) Uani 1 1 d . A .
H13A H 1.0887 0.1900 0.2931 0.046 Uiso 1 1 calc R . .
H13B H 0.9620 0.1822 0.2495 0.046 Uiso 1 1 calc R . .
H13C H 0.9300 0.1265 0.3004 0.046 Uiso 1 1 calc R . .
C14 C 0.6345(18) 0.0774(11) 0.3657(6) 0.042(4) Uani 1 1 d . A .
H14A H 0.5792 0.0055 0.3603 0.063 Uiso 1 1 calc R . .
H14B H 0.6192 0.1143 0.4019 0.063 Uiso 1 1 calc R . .
H14C H 0.7356 0.0821 0.3639 0.063 Uiso 1 1 calc R . .
C15 C 0.5970(13) 0.0589(11) 0.2408(6) 0.029(3) Uani 1 1 d . A .
H15A H 0.5496 -0.0135 0.2392 0.043 Uiso 1 1 calc R . .
H15B H 0.6982 0.0683 0.2359 0.043 Uiso 1 1 calc R . .
H15C H 0.5543 0.0819 0.2115 0.043 Uiso 1 1 calc R . .
C16 C 0.3824(13) 0.1254(11) 0.3174(7) 0.036(4) Uani 1 1 d . A .
H16A H 0.3484 0.1591 0.2909 0.054 Uiso 1 1 calc R . .
H16B H 0.3702 0.1584 0.3549 0.054 Uiso 1 1 calc R . .
H16C H 0.3278 0.0532 0.3103 0.054 Uiso 1 1 calc R . .
C17 C 0.8502(14) 0.1656(10) 0.1317(6) 0.029(3) Uani 1 1 d . . .
H17A H 0.8879 0.1102 0.1138 0.044 Uiso 1 1 calc R A .
H17B H 0.8282 0.1575 0.1691 0.044 Uiso 1 1 calc R . .
H17C H 0.9211 0.2314 0.1332 0.044 Uiso 1 1 calc R . .
C18 C 0.5608(14) 0.0284(10) 0.0817(6) 0.029(3) Uani 1 1 d . . .
H18A H 0.4770 0.0226 0.0578 0.044 Uiso 1 1 calc R A .
H18B H 0.5314 0.0146 0.1175 0.044 Uiso 1 1 calc R . .
H18C H 0.6094 -0.0211 0.0646 0.044 Uiso 1 1 calc R . .
C19 C 0.7308(13) 0.1779(9) 0.0205(5) 0.024(3) Uani 1 1 d . . .
H19A H 0.7789 0.1273 0.0043 0.036 Uiso 1 1 calc R A .
H19B H 0.7939 0.2467 0.0224 0.036 Uiso 1 1 calc R . .
H19C H 0.6439 0.1684 -0.0025 0.036 Uiso 1 1 calc R . .
C20 C 0.2747(15) 0.0904(11) 0.1599(6) 0.037(4) Uani 1 1 d . . .
H20A H 0.1735 0.0735 0.1661 0.056 Uiso 1 1 calc R A .
H20B H 0.3297 0.0911 0.1934 0.056 Uiso 1 1 calc R . .
H20C H 0.2907 0.0391 0.1295 0.056 Uiso 1 1 calc R . .
C21 C 0.2381(15) 0.2045(13) 0.0730(6) 0.043(4) Uani 1 1 d . . .
H21A H 0.2719 0.1582 0.0451 0.064 Uiso 1 1 calc R A .
H21B H 0.2580 0.2716 0.0632 0.064 Uiso 1 1 calc R . .
H21C H 0.1356 0.1768 0.0748 0.064 Uiso 1 1 calc R . .
C22 C 0.2640(16) 0.3089(11) 0.1944(6) 0.037(4) Uani 1 1 d . . .
H22A H 0.1600 0.2867 0.1916 0.056 Uiso 1 1 calc R A .
H22B H 0.2971 0.3780 0.1872 0.056 Uiso 1 1 calc R . .
H22C H 0.2999 0.3089 0.2316 0.056 Uiso 1 1 calc R . .
C23 C 0.5421(14) 0.3675(9) 0.0144(5) 0.023(3) Uani 1 1 d . . .
H23A H 0.4454 0.3213 0.0102 0.034 Uiso 1 1 calc R A .
H23B H 0.6070 0.3303 -0.0025 0.034 Uiso 1 1 calc R . .
H23C H 0.5441 0.4243 -0.0038 0.034 Uiso 1 1 calc R . .
C24 C 0.4779(14) 0.4972(10) 0.1180(6) 0.026(3) Uani 1 1 d . . .
H24A H 0.4828 0.5504 0.0968 0.038 Uiso 1 1 calc R A .
H24B H 0.5072 0.5290 0.1568 0.038 Uiso 1 1 calc R . .
H24C H 0.3802 0.4527 0.1148 0.038 Uiso 1 1 calc R . .
C25 C 0.8620(14) 0.5658(9) 0.0296(5) 0.022(3) Uani 1 1 d . A .
H25A H 0.9638 0.5907 0.0253 0.033 Uiso 1 1 calc R . .
H25B H 0.8182 0.6211 0.0297 0.033 Uiso 1 1 calc R . .
H25C H 0.8178 0.5088 -0.0011 0.033 Uiso 1 1 calc R . .
C26 C 0.9572(13) 0.4409(9) 0.1025(5) 0.022(3) Uani 1 1 d . A .
H26A H 0.9310 0.3799 0.0728 0.033 Uiso 1 1 calc R . .
H26B H 0.9487 0.4204 0.1382 0.033 Uiso 1 1 calc R . .
H26C H 1.0553 0.4803 0.1000 0.033 Uiso 1 1 calc R . .
C27 C 1.2112(14) 0.6180(11) 0.2162(6) 0.028(3) Uani 1 1 d . A .
H27A H 1.1499 0.5483 0.2029 0.041 Uiso 1 1 calc R . .
H27B H 1.2079 0.6378 0.2561 0.041 Uiso 1 1 calc R . .
H27C H 1.3090 0.6211 0.2075 0.041 Uiso 1 1 calc R . .
C28 C 1.2257(15) 0.7070(11) 0.1124(5) 0.029(3) Uani 1 1 d . A .
H28A H 1.3291 0.7353 0.1179 0.043 Uiso 1 1 calc R . .
H28B H 1.1861 0.7487 0.0925 0.043 Uiso 1 1 calc R . .
H28C H 1.2017 0.6368 0.0909 0.043 Uiso 1 1 calc R . .
C29 C 1.2254(13) 0.8433(9) 0.2240(6) 0.027(3) Uani 1 1 d . A .
H29A H 1.1750 0.8520 0.2575 0.041 Uiso 1 1 calc R . .
H29B H 1.2141 0.8923 0.2020 0.041 Uiso 1 1 calc R . .
H29C H 1.3264 0.8552 0.2341 0.041 Uiso 1 1 calc R . .
C30 C 0.8923(15) 0.9221(11) 0.2079(7) 0.037(4) Uani 1 1 d . A .
H30A H 0.8798 0.9814 0.1949 0.056 Uiso 1 1 calc R . .
H30B H 0.9921 0.9350 0.2204 0.056 Uiso 1 1 calc R . .
H30C H 0.8330 0.9101 0.2386 0.056 Uiso 1 1 calc R . .
C31 C 0.9351(15) 0.8430(10) 0.0885(5) 0.028(3) Uani 1 1 d . A .
H31A H 0.9238 0.7825 0.0591 0.042 Uiso 1 1 calc R . .
H31B H 1.0361 0.8743 0.1001 0.042 Uiso 1 1 calc R . .
H31C H 0.8962 0.8922 0.0749 0.042 Uiso 1 1 calc R . .
C32 C 0.6434(14) 0.7764(10) 0.1316(6) 0.031(3) Uani 1 1 d . A .
H32A H 0.6210 0.8400 0.1294 0.046 Uiso 1 1 calc R . .
H32B H 0.5906 0.7461 0.1601 0.046 Uiso 1 1 calc R . .
H32C H 0.6165 0.7285 0.0960 0.046 Uiso 1 1 calc R . .

loop_
_atom_site_aniso_label
_atom_site_aniso_U_11
_atom_site_aniso_U_22
_atom_site_aniso_U_33
_atom_site_aniso_U_23
_atom_site_aniso_U_13
_atom_site_aniso_U_12
Sn1B 0.018(3) 0.0138(12) 0.0167(13) 0.0045(7) -0.0017(11) 0.0020(11)
Sn2B 0.017(3) 0.0138(12) 0.0193(14) 0.0049(8) -0.0002(13) -0.0001(11)
Sn1A 0.015(2) 0.0133(12) 0.0160(12) 0.0045(7) -0.0009(10) 0.0015(10)
Sn2A 0.011(2) 0.0127(11) 0.0176(12) 0.0038(7) 0.0005(11) 0.0004(9)
Si1 0.0117(17) 0.0210(18) 0.0217(18) 0.0029(13) 0.0003(12) 0.0046(13)
Si2 0.0159(19) 0.029(2) 0.034(2) 0.0109(16) 0.0029(14) 0.0083(15)
Si3 0.0169(19) 0.024(2) 0.0259(19) 0.0035(14) -0.0022(13) 0.0041(14)
Si4 0.023(2) 0.0233(19) 0.0215(18) 0.0036(14) 0.0018(13) 0.0095(15)
Si5 0.023(2) 0.0211(19) 0.028(2) 0.0058(15) 0.0034(14) 0.0073(14)
Si6 0.0095(17) 0.0210(18) 0.0248(18) 0.0089(14) 0.0019(12) 0.0047(13)
Si7 0.0143(18) 0.0212(19) 0.0290(19) 0.0058(14) 0.0005(13) 0.0047(14)
Si8 0.0179(19) 0.0160(18) 0.032(2) 0.0066(14) 0.0048(14) 0.0031(13)
Si9 0.0099(17) 0.0137(17) 0.0191(17) 0.0043(12) -0.0007(12) 0.0016(12)
Si10 0.0175(18) 0.0144(17) 0.0223(18) 0.0026(13) -0.0002(13) 0.0028(13)
Si11 0.0125(18) 0.0218(19) 0.030(2) 0.0066(14) 0.0018(13) 0.0001(13)
Si12 0.0094(17) 0.0098(16) 0.0194(17) 0.0034(12) -0.0014(12) -0.0009(12)
Si13 0.0100(17) 0.0143(17) 0.0207(17) 0.0051(13) 0.0026(12) 0.0015(12)
Si14 0.0106(17) 0.0080(16) 0.0220(17) 0.0042(12) 0.0013(12) 0.0010(12)
Si15 0.0114(17) 0.0184(18) 0.0244(18) 0.0049(13) -0.0011(12) 0.0017(13)
Si16 0.0183(18) 0.0102(17) 0.0231(18) 0.0045(13) -0.0002(13) 0.0040(13)
C1 0.025(7) 0.035(8) 0.043(8) 0.010(7) -0.011(6) 0.005(6)
C2 0.023(7) 0.046(9) 0.050(9) 0.023(7) 0.006(6) 0.011(7)
C3 0.033(8) 0.031(8) 0.045(8) 0.010(7) -0.002(6) 0.015(6)
C4 0.024(7) 0.024(7) 0.058(9) 0.008(7) -0.005(6) 0.006(6)
C5 0.060(10) 0.011(6) 0.037(8) -0.004(6) -0.010(7) 0.002(6)
C6 0.023(7) 0.036(8) 0.046(8) 0.007(7) -0.009(6) 0.009(6)
C7 0.038(8) 0.025(7) 0.032(7) -0.002(6) -0.016(6) 0.018(6)
C8 0.031(8) 0.043(9) 0.027(7) 0.002(6) 0.002(6) 0.008(7)
C9 0.028(8) 0.021(7) 0.067(10) 0.017(7) 0.017(7) -0.005(6)
C10 0.042(9) 0.026(7) 0.036(8) 0.014(6) 0.013(6) 0.011(6)
C11 0.035(8) 0.035(8) 0.025(7) 0.005(6) -0.001(6) 0.019(6)
C12 0.014(7) 0.030(8) 0.057(9) 0.008(7) 0.005(6) 0.002(6)
C13 0.026(7) 0.039(8) 0.026(7) 0.001(6) -0.001(5) 0.013(6)
C14 0.055(10) 0.027(8) 0.044(9) 0.019(7) 0.014(7) 0.004(7)
C15 0.013(6) 0.036(8) 0.043(8) 0.009(6) 0.001(5) 0.014(6)
C16 0.008(6) 0.034(8) 0.060(10) 0.007(7) 0.008(6) -0.004(5)
C17 0.019(7) 0.027(7) 0.047(8) 0.014(6) 0.001(6) 0.009(5)
C18 0.027(7) 0.018(6) 0.036(7) 0.002(6) -0.004(6) -0.002(5)
C19 0.016(6) 0.019(6) 0.036(7) 0.006(5) 0.007(5) 0.003(5)
C20 0.023(7) 0.037(8) 0.048(9) 0.022(7) 0.002(6) -0.007(6)
C21 0.017(7) 0.065(11) 0.033(8) 0.011(7) -0.013(6) -0.009(7)
C22 0.039(9) 0.036(8) 0.042(8) 0.016(7) 0.023(7) 0.014(7)
C23 0.024(7) 0.019(6) 0.026(6) 0.006(5) -0.008(5) 0.009(5)
C24 0.022(7) 0.022(7) 0.036(7) 0.015(6) 0.004(5) 0.006(5)
C25 0.027(7) 0.012(6) 0.027(6) 0.005(5) 0.013(5) 0.004(5)
C26 0.017(6) 0.019(6) 0.029(7) 0.006(5) 0.001(5) 0.001(5)
C27 0.016(6) 0.037(8) 0.037(7) 0.011(6) 0.002(5) 0.016(6)
C28 0.029(7) 0.030(7) 0.025(7) 0.000(6) -0.002(5) 0.008(6)
C29 0.014(6) 0.019(6) 0.041(8) 0.001(6) -0.012(5) -0.003(5)
C30 0.022(7) 0.025(7) 0.062(10) -0.006(7) -0.008(7) 0.014(6)
C31 0.035(8) 0.017(6) 0.034(7) 0.011(5) 0.009(6) 0.005(6)
C32 0.026(7) 0.027(7) 0.037(8) 0.006(6) -0.008(6) 0.007(6)

loop_
_atom_type_symbol
_atom_type_description
_atom_type_scat_dispersion_real
_atom_type_scat_dispersion_imag
_atom_type_scat_source
C C 0.0033 0.0016 'International Tables Vol C Tables 4.2.6.8 and 6.1.1.4'
H H 0.0000 0.0000 'International Tables Vol C Tables 4.2.6.8 and 6.1.1.4'
Si Si 0.0817 0.0704 'International Tables Vol C Tables 4.2.6.8 and 6.1.1.4'
Sn Sn -0.6537 1.4246 'International Tables Vol C Tables 4.2.6.8 and 6.1.1.4'

loop_
_geom_angle_atom_site_label_1
_geom_angle_atom_site_label_2
_geom_angle_atom_site_label_3
_geom_angle
Si1 Sn1B Si14 124.12(17)
Si1 Sn1B Sn2B 117.54(14)
Si14 Sn1B Sn2B 111.0(3)
Si6 Sn2B Si9 124.20(17)
Si6 Sn2B Sn1B 115.07(14)
Si9 Sn2B Sn1B 114.4(3)
Si1 Sn1A Si14 124.28(16)
Si1 Sn1A Sn2A 111.8(2)
Si14 Sn1A Sn2A 117.99(13)
Si6 Sn2A Si9 124.04(15)
Si6 Sn2A Sn1A 108.4(3)
Si9 Sn2A Sn1A 119.67(14)
Si2 Si1 Si4 107.90(18)
Si2 Si1 Si3 107.99(18)
Si4 Si1 Si3 105.59(17)
Si2 Si1 Sn1A 111.8(3)
Si4 Si1 Sn1A 109.10(18)
Si3 Si1 Sn1A 114.1(2)
Si2 Si1 Sn1B 98.4(3)
Si4 Si1 Sn1B 114.01(18)
Si3 Si1 Sn1B 122.0(2)
Sn1A Si1 Sn1B 13.52(5)
C1 Si2 C2 109.0(7)
C1 Si2 C3 108.0(7)
C2 Si2 C3 107.6(7)
C1 Si2 Si1 110.7(5)
C2 Si2 Si1 110.2(5)
C3 Si2 Si1 111.2(5)
C4 Si3 C5 107.9(7)
C4 Si3 C6 109.6(7)
C5 Si3 C6 107.4(7)
C4 Si3 Si1 111.9(5)
C5 Si3 Si1 109.2(5)
C6 Si3 Si1 110.7(5)
C7 Si4 C8 106.7(6)
C7 Si4 Si5 107.0(5)
C8 Si4 Si5 104.5(5)
C7 Si4 Si1 109.6(5)
C8 Si4 Si1 108.6(5)
Si5 Si4 Si1 119.73(18)
C9 Si5 C10 106.8(7)
C9 Si5 Si6 108.5(5)
C10 Si5 Si6 110.4(5)
C9 Si5 Si4 111.2(5)
C10 Si5 Si4 104.1(5)
Si6 Si5 Si4 115.38(19)
Si5 Si6 Si8 107.11(17)
Si5 Si6 Si7 113.10(18)
Si8 Si6 Si7 107.25(17)
Si5 Si6 Sn2A 100.8(2)
Si8 Si6 Sn2A 112.59(17)
Si7 Si6 Sn2A 115.7(2)
Si5 Si6 Sn2B 111.1(2)
Si8 Si6 Sn2B 116.50(17)
Si7 Si6 Sn2B 101.8(3)
Sn2A Si6 Sn2B 14.30(6)
C11 Si7 C13 107.0(6)
C11 Si7 C12 110.4(7)
C13 Si7 C12 108.6(7)
C11 Si7 Si6 109.4(5)
C13 Si7 Si6 111.4(5)
C12 Si7 Si6 110.0(5)
C16 Si8 C15 109.6(6)
C16 Si8 C14 106.3(7)
C15 Si8 C14 108.3(7)
C16 Si8 Si6 113.7(5)
C15 Si8 Si6 108.7(5)
C14 Si8 Si6 110.0(5)
Si12 Si9 Si11 104.22(16)
Si12 Si9 Si10 112.01(17)
Si11 Si9 Si10 112.36(17)
Si12 Si9 Sn2B 101.59(14)
Si11 Si9 Sn2B 115.5(3)
Si10 Si9 Sn2B 110.5(3)
Si12 Si9 Sn2A 101.33(14)
Si11 Si9 Sn2A 102.2(2)
Si10 Si9 Sn2A 122.7(2)
Sn2B Si9 Sn2A 14.17(6)
C19 Si10 C17 108.3(6)
C19 Si10 C18 105.1(6)
C17 Si10 C18 108.1(6)
C19 Si10 Si9 112.9(4)
C17 Si10 Si9 110.5(5)
C18 Si10 Si9 111.7(5)
C20 Si11 C21 106.2(7)
C20 Si11 C22 107.6(7)
C21 Si11 C22 108.0(8)
C20 Si11 Si9 115.5(5)
C21 Si11 Si9 109.2(5)
C22 Si11 Si9 110.0(5)
C24 Si12 C23 106.6(6)
C24 Si12 Si9 110.0(4)
C23 Si12 Si9 110.8(4)
C24 Si12 Si13 111.3(4)
C23 Si12 Si13 106.8(4)
Si9 Si12 Si13 111.10(16)
C25 Si13 C26 108.4(6)
C25 Si13 Si12 106.7(4)
C26 Si13 Si12 108.9(4)
C25 Si13 Si14 110.0(4)
C26 Si13 Si14 107.8(4)
Si12 Si13 Si14 114.81(17)
Si13 Si14 Si16 111.55(16)
Si13 Si14 Si15 104.16(16)
Si16 Si14 Si15 107.04(16)
Si13 Si14 Sn1B 102.41(14)
Si16 Si14 Sn1B 117.0(2)
Si15 Si14 Sn1B 114.0(3)
Si13 Si14 Sn1A 103.43(14)
Si16 Si14 Sn1A 127.2(2)
Si15 Si14 Sn1A 100.9(2)
Sn1B Si14 Sn1A 13.48(5)
C27 Si15 C28 108.9(6)
C27 Si15 C29 108.7(6)
C28 Si15 C29 105.7(6)
C27 Si15 Si14 112.0(4)
C28 Si15 Si14 110.3(4)
C29 Si15 Si14 111.1(4)
C32 Si16 C31 108.6(6)
C32 Si16 C30 107.5(6)
C31 Si16 C30 105.9(7)
C32 Si16 Si14 112.3(5)
C31 Si16 Si14 109.6(4)
C30 Si16 Si14 112.6(5)

loop_
_geom_bond_atom_site_label_1
_geom_bond_atom_site_label_2
_geom_bond_distance
Sn1B Si1 2.611(4)
Sn1B Si14 2.613(4)
Sn1B Sn2B 2.686(6)
Sn2B Si6 2.593(4)
Sn2B Si9 2.611(4)
Sn1A Si1 2.604(4)
Sn1A Si14 2.616(4)
Sn1A Sn2A 2.689(5)
Sn2A Si6 2.589(4)
Sn2A Si9 2.619(4)
Si1 Si2 2.350(5)
Si1 Si4 2.357(5)
Si1 Si3 2.357(5)
Si2 C1 1.864(14)
Si2 C2 1.876(15)
Si2 C3 1.888(15)
Si3 C4 1.867(14)
Si3 C5 1.893(15)
Si3 C6 1.913(15)
Si4 C7 1.869(13)
Si4 C8 1.883(14)
Si4 Si5 2.351(5)
Si5 C9 1.902(16)
Si5 C10 1.916(14)
Si5 Si6 2.340(5)
Si6 Si8 2.352(5)
Si6 Si7 2.368(4)
Si7 C11 1.852(13)
Si7 C13 1.859(14)
Si7 C12 1.860(14)
Si8 C16 1.880(13)
Si8 C15 1.887(14)
Si8 C14 1.897(15)
Si9 Si12 2.349(4)
Si9 Si11 2.372(4)
Si9 Si10 2.376(5)
Si10 C19 1.867(13)
Si10 C17 1.873(13)
Si10 C18 1.878(13)
Si11 C20 1.856(14)
Si11 C21 1.879(14)
Si11 C22 1.896(14)
Si12 C24 1.878(13)
Si12 C23 1.897(12)
Si12 Si13 2.350(4)
Si13 C25 1.871(12)
Si13 C26 1.875(12)
Si13 Si14 2.354(4)
Si14 Si16 2.359(4)
Si14 Si15 2.368(4)
Si15 C27 1.861(13)
Si15 C28 1.898(13)
Si15 C29 1.917(12)
Si16 C32 1.861(14)
Si16 C31 1.887(13)
Si16 C30 1.916(14)

loop_
_geom_torsion_atom_site_label_1
_geom_torsion_atom_site_label_2
_geom_torsion_atom_site_label_3
_geom_torsion_atom_site_label_4
_geom_torsion
Si1 Sn1B Sn2B Si6 -0.4(9)
Si14 Sn1B Sn2B Si6 151.02(16)
Si1 Sn1B Sn2B Si9 153.01(15)
Si14 Sn1B Sn2B Si9 -55.6(8)
Si1 Sn1A Sn2A Si6 -54.1(6)
Si14 Sn1A Sn2A Si6 151.88(17)
Si1 Sn1A Sn2A Si9 155.54(15)
Si14 Sn1A Sn2A Si9 1.5(8)
Si14 Sn1A Si1 Si2 71.6(4)
Sn2A Sn1A Si1 Si2 -80.4(4)
Si14 Sn1A Si1 Si4 -169.1(3)
Sn2A Sn1A Si1 Si4 38.8(5)
Si14 Sn1A Si1 Si3 -51.3(5)
Sn2A Sn1A Si1 Si3 156.6(4)
Si14 Sn1A Si1 Sn1B 77.2(5)
Sn2A Sn1A Si1 Sn1B -74.9(5)
Si14 Sn1B Si1 Si2 97.8(4)
Sn2B Sn1B Si1 Si2 -114.8(6)
Si14 Sn1B Si1 Si4 -148.3(4)
Sn2B Sn1B Si1 Si4 -0.9(7)
Si14 Sn1B Si1 Si3 -19.6(6)
Sn2B Sn1B Si1 Si3 127.8(5)
Si14 Sn1B Si1 Sn1A -77.0(6)
Sn2B Sn1B Si1 Sn1A 70.4(7)
Si4 Si1 Si2 C1 -48.5(5)
Si3 Si1 Si2 C1 -162.2(5)
Sn1A Si1 Si2 C1 71.5(5)
Sn1B Si1 Si2 C1 70.2(5)
Si4 Si1 Si2 C2 -169.2(6)
Si3 Si1 Si2 C2 77.1(6)
Sn1A Si1 Si2 C2 -49.2(6)
Sn1B Si1 Si2 C2 -50.5(6)
Si4 Si1 Si2 C3 71.5(5)
Si3 Si1 Si2 C3 -42.2(6)
Sn1A Si1 Si2 C3 -168.5(5)
Sn1B Si1 Si2 C3 -169.8(5)
Si2 Si1 Si3 C4 -45.0(6)
Si4 Si1 Si3 C4 -160.2(6)
Sn1A Si1 Si3 C4 80.0(6)
Sn1B Si1 Si3 C4 67.5(6)
Si2 Si1 Si3 C5 74.4(5)
Si4 Si1 Si3 C5 -40.8(5)
Sn1A Si1 Si3 C5 -160.6(5)
Sn1B Si1 Si3 C5 -173.1(6)
Si2 Si1 Si3 C6 -167.6(5)
Si4 Si1 Si3 C6 77.2(5)
Sn1A Si1 Si3 C6 -42.6(6)
Sn1B Si1 Si3 C6 -55.1(6)
Si2 Si1 Si4 C7 -154.9(5)
Si3 Si1 Si4 C7 -39.6(5)
Sn1A Si1 Si4 C7 83.5(5)
Sn1B Si1 Si4 C7 97.0(5)
Si2 Si1 Si4 C8 -38.7(5)
Si3 Si1 Si4 C8 76.6(5)
Sn1A Si1 Si4 C8 -160.4(5)
Sn1B Si1 Si4 C8 -146.9(5)
Si2 Si1 Si4 Si5 81.0(2)
Si3 Si1 Si4 Si5 -163.70(19)
Sn1A Si1 Si4 Si5 -40.7(3)
Sn1B Si1 Si4 Si5 -27.1(3)
C7 Si4 Si5 C9 171.5(7)
C8 Si4 Si5 C9 58.6(7)
Si1 Si4 Si5 C9 -63.1(6)
C7 Si4 Si5 C10 56.8(7)
C8 Si4 Si5 C10 -56.0(7)
Si1 Si4 Si5 C10 -177.8(5)
C7 Si4 Si5 Si6 -64.4(5)
C8 Si4 Si5 Si6 -177.3(5)
Si1 Si4 Si5 Si6 61.0(3)
C9 Si5 Si6 Si8 -60.4(5)
C10 Si5 Si6 Si8 56.3(5)
Si4 Si5 Si6 Si8 174.03(18)
C9 Si5 Si6 Si7 -178.4(5)
C10 Si5 Si6 Si7 -61.6(5)
Si4 Si5 Si6 Si7 56.1(2)
C9 Si5 Si6 Sn2A 57.5(5)
C10 Si5 Si6 Sn2A 174.2(5)
Si4 Si5 Si6 Sn2A -68.1(2)
C9 Si5 Si6 Sn2B 67.8(5)
C10 Si5 Si6 Sn2B -175.4(5)
Si4 Si5 Si6 Sn2B -57.7(3)
Si9 Sn2A Si6 Si5 -147.0(4)
Sn1A Sn2A Si6 Si5 64.3(4)
Si9 Sn2A Si6 Si8 -33.1(5)
Sn1A Sn2A Si6 Si8 178.1(3)
Si9 Sn2A Si6 Si7 90.7(4)
Sn1A Sn2A Si6 Si7 -58.1(5)
Si9 Sn2A Si6 Sn2B 75.8(5)
Sn1A Sn2A Si6 Sn2B -72.9(5)
Si9 Sn2B Si6 Si5 -122.6(4)
Sn1B Sn2B Si6 Si5 27.9(7)
Si9 Sn2B Si6 Si8 0.4(6)
Sn1B Sn2B Si6 Si8 150.9(5)
Si9 Sn2B Si6 Si7 116.7(5)
Sn1B Sn2B Si6 Si7 -92.8(6)
Si9 Sn2B Si6 Sn2A -77.0(5)
Sn1B Sn2B Si6 Sn2A 73.5(7)
Si5 Si6 Si7 C11 37.2(5)
Si8 Si6 Si7 C11 -80.7(5)
Sn2A Si6 Si7 C11 152.8(5)
Sn2B Si6 Si7 C11 156.5(5)
Si5 Si6 Si7 C13 155.3(5)
Si8 Si6 Si7 C13 37.5(5)
Sn2A Si6 Si7 C13 -89.1(5)
Sn2B Si6 Si7 C13 -85.4(5)
Si5 Si6 Si7 C12 -84.2(6)
Si8 Si6 Si7 C12 157.9(5)
Sn2A Si6 Si7 C12 31.4(6)
Sn2B Si6 Si7 C12 35.1(6)
Si5 Si6 Si8 C16 43.8(6)
Si7 Si6 Si8 C16 165.5(6)
Sn2A Si6 Si8 C16 -66.1(6)
Sn2B Si6 Si8 C16 -81.3(6)
Si5 Si6 Si8 C15 166.2(4)
Si7 Si6 Si8 C15 -72.1(4)
Sn2A Si6 Si8 C15 56.2(5)
Sn2B Si6 Si8 C15 41.1(5)
Si5 Si6 Si8 C14 -75.3(6)
Si7 Si6 Si8 C14 46.4(6)
Sn2A Si6 Si8 C14 174.8(6)
Sn2B Si6 Si8 C14 159.6(6)
Si6 Sn2B Si9 Si12 166.8(4)
Sn1B Sn2B Si9 Si12 16.2(6)
Si6 Sn2B Si9 Si11 54.8(5)
Sn1B Sn2B Si9 Si11 -95.9(5)
Si6 Sn2B Si9 Si10 -74.1(5)
Sn1B Sn2B Si9 Si10 135.2(5)
Si6 Sn2B Si9 Sn2A 76.4(5)
Sn1B Sn2B Si9 Sn2A -74.3(6)
Si6 Sn2A Si9 Si12 -168.8(3)
Sn1A Sn2A Si9 Si12 -23.3(6)
Si6 Sn2A Si9 Si11 83.8(4)
Sn1A Sn2A Si9 Si11 -130.7(5)
Si6 Sn2A Si9 Si10 -43.2(5)
Sn1A Sn2A Si9 Si10 102.3(5)
Si6 Sn2A Si9 Sn2B -76.3(5)
Sn1A Sn2A Si9 Sn2B 69.2(6)
Si12 Si9 Si10 C19 -11.3(5)
Si11 Si9 Si10 C19 105.6(5)
Sn2B Si9 Si10 C19 -123.8(5)
Sn2A Si9 Si10 C19 -132.1(5)
Si12 Si9 Si10 C17 110.1(5)
Si11 Si9 Si10 C17 -133.0(5)
Sn2B Si9 Si10 C17 -2.4(5)
Sn2A Si9 Si10 C17 -10.6(5)
Si12 Si9 Si10 C18 -129.6(5)
Si11 Si9 Si10 C18 -12.6(5)
Sn2B Si9 Si10 C18 117.9(5)
Sn2A Si9 Si10 C18 109.7(5)
Si12 Si9 Si11 C20 164.4(6)
Si10 Si9 Si11 C20 43.0(6)
Sn2B Si9 Si11 C20 -85.1(6)
Sn2A Si9 Si11 C20 -90.4(6)
Si12 Si9 Si11 C21 44.8(6)
Si10 Si9 Si11 C21 -76.7(6)
Sn2B Si9 Si11 C21 155.3(6)
Sn2A Si9 Si11 C21 150.0(6)
Si12 Si9 Si11 C22 -73.5(5)
Si10 Si9 Si11 C22 165.0(5)
Sn2B Si9 Si11 C22 37.0(5)
Sn2A Si9 Si11 C22 31.7(5)
Si11 Si9 Si12 C24 44.4(5)
Si10 Si9 Si12 C24 166.1(5)
Sn2B Si9 Si12 C24 -75.9(5)
Sn2A Si9 Si12 C24 -61.5(5)
Si11 Si9 Si12 C23 -73.3(5)
Si10 Si9 Si12 C23 48.4(5)
Sn2B Si9 Si12 C23 166.4(5)
Sn2A Si9 Si12 C23 -179.1(5)
Si11 Si9 Si12 Si13 168.15(16)
Si10 Si9 Si12 Si13 -70.1(2)
Sn2B Si9 Si12 Si13 47.8(3)
Sn2A Si9 Si12 Si13 62.3(3)
C24 Si12 Si13 C25 -91.1(6)
C23 Si12 Si13 C25 24.9(6)
Si9 Si12 Si13 C25 145.9(4)
C24 Si12 Si13 C26 152.1(6)
C23 Si12 Si13 C26 -91.9(6)
Si9 Si12 Si13 C26 29.0(5)
C24 Si12 Si13 Si14 31.1(5)
C23 Si12 Si13 Si14 147.1(4)
Si9 Si12 Si13 Si14 -91.9(2)
C25 Si13 Si14 Si16 35.4(5)
C26 Si13 Si14 Si16 153.4(4)
Si12 Si13 Si14 Si16 -85.0(2)
C25 Si13 Si14 Si15 -79.7(5)
C26 Si13 Si14 Si15 38.3(4)
Si12 Si13 Si14 Si15 159.89(16)
C25 Si13 Si14 Sn1B 161.3(5)
C26 Si13 Si14 Sn1B -80.6(5)
Si12 Si13 Si14 Sn1B 40.9(3)
C25 Si13 Si14 Sn1A 175.1(5)
C26 Si13 Si14 Sn1A -66.9(5)
Si12 Si13 Si14 Sn1A 54.7(3)
Si1 Sn1B Si14 Si13 172.4(4)
Sn2B Sn1B Si14 Si13 23.2(6)
Si1 Sn1B Si14 Si16 -65.3(5)
Sn2B Sn1B Si14 Si16 145.5(4)
Si1 Sn1B Si14 Si15 60.6(5)
Sn2B Sn1B Si14 Si15 -88.6(5)
Si1 Sn1B Si14 Sn1A 76.5(6)
Sn2B Sn1B Si14 Sn1A -72.7(6)
Si1 Sn1A Si14 Si13 -164.8(3)
Sn2A Sn1A Si14 Si13 -14.4(6)
Si1 Sn1A Si14 Si16 -33.9(5)
Sn2A Sn1A Si14 Si16 116.6(4)
Si1 Sn1A Si14 Si15 87.6(4)
Sn2A Sn1A Si14 Si15 -122.0(5)
Si1 Sn1A Si14 Sn1B -77.6(5)
Sn2A Sn1A Si14 Sn1B 72.9(6)
Si13 Si14 Si15 C27 -76.4(5)
Si16 Si14 Si15 C27 165.4(5)
Sn1B Si14 Si15 C27 34.4(5)
Sn1A Si14 Si15 C27 30.7(5)
Si13 Si14 Si15 C28 45.1(5)
Si16 Si14 Si15 C28 -73.2(5)
Sn1B Si14 Si15 C28 155.8(5)
Sn1A Si14 Si15 C28 152.1(5)
Si13 Si14 Si15 C29 161.9(5)
Si16 Si14 Si15 C29 43.7(5)
Sn1B Si14 Si15 C29 -87.3(5)
Sn1A Si14 Si15 C29 -91.1(5)
Si13 Si14 Si16 C32 60.5(5)
Si15 Si14 Si16 C32 173.9(5)
Sn1B Si14 Si16 C32 -56.9(6)
Sn1A Si14 Si16 C32 -67.3(6)
Si13 Si14 Si16 C31 -60.3(5)
Si15 Si14 Si16 C31 53.0(5)
Sn1B Si14 Si16 C31 -177.7(5)
Sn1A Si14 Si16 C31 171.9(5)
Si13 Si14 Si16 C30 -177.9(5)
Si15 Si14 Si16 C30 -64.6(6)
Sn1B Si14 Si16 C30 64.7(6)
Sn1A Si14 Si16 C30 54.3(6)
